data_7719657
loop_
_publ_author_name
'Burke, Kirralee J.'
'Duffin, Rebekah N.'
'Andrews, Philip C.'

_publ_section_title
;
 Homoleptic gallium(III) and indium(III) <i>tris</i>(flavonolate)
 complexes: influence of the metal ion on antibacterial activity and
 mammalian cell viability.
;
_journal_issue 43
_journal_name_full 'Dalton transactions (Cambridge, England : 2003)'
_journal_page_first 16201
_journal_page_last 16218
_journal_paper_doi 10.1039/d5dt02012c
_journal_volume 54
_journal_year 2025
_chemical_formula_moiety 'C57 H54 In N3 O9, 2(C H2 Cl2), H2 O'
_chemical_formula_sum 'C59 H60 Cl4 In N3 O10'
_chemical_formula_weight 1227.72
_space_group_crystal_system triclinic
_space_group_IT_number 2
_space_group_name_Hall '-P 1'
_space_group_name_H-M_alt 'P -1'
_atom_sites_solution_hydrogens mixed
_atom_sites_solution_primary dual
_audit_creation_date 2024-07-12
_audit_creation_method
;
Olex2 1.5
(compiled 2024.02.16 svn.r378c4104 for OlexSys, GUI svn.r6928)
;
_audit_update_record
;
2025-04-03 deposited with the CCDC.	2025-10-07 downloaded from the CCDC.
;
_cell_angle_alpha 90.9830(10)
_cell_angle_beta 114.0430(10)
_cell_angle_gamma 119.0670(10)
_cell_formula_units_Z 2
_cell_length_a 14.9079(2)
_cell_length_b 15.0015(2)
_cell_length_c 16.0866(2)
_cell_measurement_reflns_used 40208
_cell_measurement_temperature 128.00(10)
_cell_measurement_theta_max 78.0760
_cell_measurement_theta_min 3.5190
_cell_volume 2765.47(8)
_computing_cell_refinement 'CrysAlisPro 1.171.43.95a (Rigaku OD, 2023)'
_computing_data_collection 'CrysAlisPro 1.171.43.95a (Rigaku OD, 2023)'
_computing_data_reduction 'CrysAlisPro 1.171.43.95a (Rigaku OD, 2023)'
_computing_molecular_graphics 'Olex2 1.5 (Dolomanov et al., 2009)'
_computing_publication_material 'Olex2 1.5 (Dolomanov et al., 2009)'
_computing_structure_refinement 'SHELXL 2018/3 (Sheldrick, 2015)'
_computing_structure_solution 'SHELXT 2018/2 (Sheldrick, 2018)'
_diffrn_ambient_environment N~2~
_diffrn_ambient_temperature 128.00(10)
_diffrn_detector 'Hybrid Pixel Array Detector'
_diffrn_detector_area_resol_mean 10.0000
_diffrn_detector_type HyPix
_diffrn_measured_fraction_theta_full 0.999
_diffrn_measured_fraction_theta_max 0.977
_diffrn_measurement_details
;
List of Runs (angles in degrees, time in seconds):

  # Type    Start    End  Width  t~exp~   \w     \q     \k     \f   Frames
#--------------------------------------------------------------------------
  1  \w    -79.00  19.00   0.50    1.00    --  -50.44  99.00 -95.00  196
  2  \w    -79.00  19.00   0.50    1.00    --  -50.44  99.00 -95.00  196
  3  \w    -80.00 -20.00   0.50    4.00    --  -90.00  99.00 -95.00  120
  4  \w     42.00 106.00   0.50    4.00    --  111.50 -99.00 157.00  128
  5  \w     42.00 106.00   0.50    4.00    --  111.50 -99.00 157.00  128
  6  \w    107.00 178.00   0.50    4.00    --  111.50  99.00 -95.00  142
  7  \w    -99.00 -44.00   0.50    1.00    --  -50.44   0.00 -30.00  110
  8  \w   -122.00 -45.00   0.50    1.00    --  -50.44 -37.00-150.00  154
  9  \w    -56.00  21.00   0.50    1.00    --  -50.44  37.00-180.00  154
 10  \w   -119.00 -73.00   0.50    1.00    --  -50.44-125.00 -30.00   92
 11  \w    -99.00 -44.00   0.50    1.00    --  -50.44   0.00 120.00  110
 12  \w   -122.00 -45.00   0.50    1.00    --  -50.44 -37.00-150.00  154
 13  \w    -20.00  62.00   0.50    1.00    --   50.44 -57.00 -60.00  164
 14  \w     34.00  93.00   0.50    1.00    --   50.44-125.00  90.00  118
 15  \w     -1.00  80.00   0.50    1.00    --   50.44 -99.00 157.00  162
 16  \w    -68.00 -17.00   0.50    4.00    --  -90.00  30.00 120.00  102
 17  \w   -160.00 -86.00   0.50    4.00    --  -90.00 -99.00 157.00  148
 18  \w     63.00 118.00   0.50    4.00    --  111.50   0.00 120.00  110
 19  \w     40.00  66.00   0.50    4.00    --  111.50 -30.00-180.00   52
 20  \w     40.00  66.00   0.50    4.00    --  111.50 -30.00 -60.00   52
 21  \w     41.00 131.00   0.50    4.00    --  111.50 -77.00-150.00  180
 22  \w     40.00  66.00   0.50    4.00    --  111.50 -30.00 -30.00   52
 23  \w     41.00 131.00   0.50    4.00    --  111.50 -77.00-150.00  180
 24  \w     40.00  66.00   0.50    4.00    --  111.50 -30.00 150.00   52
 25  \w     41.00  76.00   0.50    4.00    --  111.50 -45.00   0.00   70
 26  \w     40.00  66.00   0.50    4.00    --  111.50 -30.00 120.00   52
 27  \w     40.00 116.00   0.50    4.00    --  111.50 -15.00-150.00  152
 28  \w     42.00 106.00   0.50    4.00    --  111.50 -99.00 -36.66  128
 29  \w     41.00 106.00   0.50    4.00    --  111.50 -94.00-150.00  130
 30  \w     42.00 105.00   0.50    4.00    --  111.50 -94.00  90.00  126
 31  \w     41.00  66.00   0.50    4.00    --  111.50 -45.00 120.00   50
 32  \w     47.00  76.00   0.50    4.00    --  111.50 -45.00-150.00   58
 33  \w    104.00 130.00   0.50    4.00    --  111.50  45.00-120.00   52
 34  \w    138.00 164.00   0.50    4.00    --  111.50  45.00-120.00   52
 35  \w     43.00  68.00   0.50    4.00    --  111.50 -45.00-120.00   50
 36  \w     70.00 105.00   0.50    4.00    --  111.50 -94.00-120.00   70
 37  \w     59.00  85.00   0.50    4.00    --  111.50-125.00 120.00   52
 38  \w     43.00  81.00   0.50    4.00    --  111.50-125.00  60.00   76
 39  \w     71.00 109.00   0.50    4.00    --  111.50-125.00-120.00   76
 40  \w     59.00 102.00   0.50    4.00    --  111.50 -94.00  60.00   86
 41  \w     41.00  74.00   0.50    4.00    --  111.50 -45.00 150.00   66
 42  \w     46.00  73.00   0.50    4.00    --  111.50 -45.00 -60.00   54
 43  \w     74.00 114.00   0.50    4.00    --  111.50   0.00  60.00   80
 44  \w     40.00  65.00   0.50    4.00    --  111.50 -30.00-150.00   50
 45  \w     68.00 104.00   0.50    4.00    --  111.50 -94.00 120.00   72
 46  \w     50.00 100.00   0.50    4.00    --  111.50 -94.00 -30.00  100
 47  \w     41.00  75.00   0.50    4.00    --  111.50 -45.00  60.00   68
 48  \w    115.00 161.00   0.50    4.00    --  111.50  15.00  90.00   92
 49  \w     52.00 106.00   0.50    4.00    --  111.50 -94.00-180.00  108
 50  \w     71.00 106.00   0.50    4.00    --  111.50 -94.00  30.00   70
 51  \w     63.00  89.00   0.50    4.00    --  111.50 -61.00-120.00   52
 52  \w     98.00 124.00   0.50    4.00    --  111.50 -61.00-120.00   52
 53  \w     42.00  69.00   0.50    4.00    --  111.50 -45.00  90.00   54
 54  \w    105.00 157.00   0.50    4.00    --  111.50 125.00 150.00  104
 55  \w     61.00 106.00   0.50    4.00    --  111.50 -94.00   0.00   90
 56  \w     92.00 152.00   0.50    4.00    --  111.50  77.00 -90.00  120
 57  \w    104.00 177.00   0.50    4.00    --  111.50  61.00  90.00  146
 58  \w     64.00 109.00   0.50    4.00    --  111.50   0.00-120.00   90
;
_diffrn_measurement_device 'four-circle diffractometer'
_diffrn_measurement_device_type 'XtaLAB Synergy, Dualflex, HyPix'
_diffrn_measurement_method '\w scans'
_diffrn_orient_matrix_type 'CrysAlisPro convention (1999,Acta A55,543-557)'
_diffrn_orient_matrix_UB_11 -0.1128024000
_diffrn_orient_matrix_UB_12 -0.0844513000
_diffrn_orient_matrix_UB_13 -0.0883411000
_diffrn_orient_matrix_UB_21 0.0085596000
_diffrn_orient_matrix_UB_22 0.0858827000
_diffrn_orient_matrix_UB_23 -0.0531229000
_diffrn_orient_matrix_UB_31 0.0725914000
_diffrn_orient_matrix_UB_32 -0.0194285000
_diffrn_orient_matrix_UB_33 -0.0350910000
_diffrn_radiation_monochromator mirror
_diffrn_radiation_probe x-ray
_diffrn_radiation_type 'Cu K\a'
_diffrn_radiation_wavelength 1.54184
_diffrn_reflns_av_R_equivalents 0.0532
_diffrn_reflns_av_unetI/netI 0.0284
_diffrn_reflns_Laue_measured_fraction_full 0.999
_diffrn_reflns_Laue_measured_fraction_max 0.977
_diffrn_reflns_limit_h_max 18
_diffrn_reflns_limit_h_min -15
_diffrn_reflns_limit_k_max 19
_diffrn_reflns_limit_k_min -19
_diffrn_reflns_limit_l_max 19
_diffrn_reflns_limit_l_min -20
_diffrn_reflns_number 57579
_diffrn_reflns_point_group_measured_fraction_full 0.999
_diffrn_reflns_point_group_measured_fraction_max 0.977
_diffrn_reflns_theta_full 67.684
_diffrn_reflns_theta_max 80.248
_diffrn_reflns_theta_min 3.500
_diffrn_source 'micro-focus sealed X-ray tube'
_diffrn_source_type 'PhotonJet (Cu) X-ray Source'
_exptl_absorpt_coefficient_mu 5.703
_exptl_absorpt_correction_T_max 1.00000
_exptl_absorpt_correction_T_min 0.53951
_exptl_absorpt_correction_type multi-scan
_exptl_absorpt_process_details
;
CrysAlisPro 1.171.43.95a (Rigaku Oxford Diffraction, 2023)
Empirical absorption correction using spherical harmonics,
implemented in SCALE3 ABSPACK scaling algorithm.
;
_exptl_crystal_colour 'clear orangish red'
_exptl_crystal_colour_lustre clear
_exptl_crystal_colour_modifier orangish
_exptl_crystal_colour_primary red
_exptl_crystal_density_diffrn 1.474
_exptl_crystal_description block
_exptl_crystal_F_000 1264
_exptl_crystal_size_max 0.22
_exptl_crystal_size_mid 0.12
_exptl_crystal_size_min 0.1
_refine_diff_density_max 2.299
_refine_diff_density_min -2.004
_refine_diff_density_rms 0.114
_refine_ls_extinction_coef 0.00050(12)
_refine_ls_extinction_expression Fc^*^=kFc[1+0.001xFc^2^\l^3^/sin(2\q)]^-1/4^
_refine_ls_extinction_method 'SHELXL-2018/3 (Sheldrick 2018)'
_refine_ls_goodness_of_fit_ref 1.050
_refine_ls_hydrogen_treatment constr
_refine_ls_matrix_type full
_refine_ls_number_parameters 720
_refine_ls_number_reflns 11836
_refine_ls_number_restraints 30
_refine_ls_restrained_S_all 1.050
_refine_ls_R_factor_all 0.0618
_refine_ls_R_factor_gt 0.0602
_refine_ls_shift/su_max 0.001
_refine_ls_shift/su_mean 0.000
_refine_ls_structure_factor_coef Fsqd
_refine_ls_weighting_details 'w=1/[\s^2^(Fo^2^)+(0.1066P)^2^+4.7753P] where P=(Fo^2^+2Fc^2^)/3'
_refine_ls_weighting_scheme calc
_refine_ls_wR_factor_gt 0.1639
_refine_ls_wR_factor_ref 0.1656
_reflns_Friedel_coverage 0.000
_reflns_number_gt 11255
_reflns_number_total 11836
_reflns_threshold_expression 'I > 2\s(I)'
_cod_data_source_file d5dt02012c2.cif
_cod_data_source_block kb_in4deaf_1_auto
_cod_depositor_comments 'Adding full bibliography for 7719654--7719657.cif.'
_cod_original_cell_volume 2765.46(7)
_cod_database_code 7719657
_shelx_shelxl_version_number 2018/3
_chemical_oxdiff_formula 'In Cl O N C H'
_shelx_space_group_comment
;
The symmetry employed for this shelxl refinement is uniquely defined
by the following loop, which should always be used as a source of
symmetry information in preference to the above space-group names.
They are only intended as comments.
;
_shelx_estimated_absorpt_t_max 0.599
_shelx_estimated_absorpt_t_min 0.367
_olex2_refinement_description
;
1. Fixed Uiso
 At 1.2 times of:
  All C(H) groups, All C(H,H) groups
 At 1.5 times of:
  All C(H,H,H) groups, All O(H,H) groups
2. Restrained distances
 Cl15-C60
 1.74 with sigma of 0.02
 C60-Cl16
 1.74 with sigma of 0.02
 Cl14-C59
 1.74 with sigma of 0.02
 C59-Cl13
 1.74 with sigma of 0.02
 Cl13-C59 \\sim Cl14-C59 \\sim Cl16-C60 \\sim Cl15-C60
 with sigma of 0.02
3. Uiso/Uaniso restraints and constraints
Uanis(Cl15) \\sim Ueq: with sigma of 0.02 and sigma for terminal atoms of 0.04
Uanis(Cl15) = Uanis(C60) = Uanis(Cl16) = Uanis(Cl13) = Uanis(C59) = Uanis(Cl14)
4. Rigid body (RIGU) restrains
 Cl14, C59, Cl16, Cl13, C60, Cl15
 with sigma for 1-2 distances of 0.004 and sigma for 1-3 distances of 0.004
5. Others
 Fixed Sof: C37A(0.5) H37A(0.5) H37B(0.5) C37(0.5) H37C(0.5) H37D(0.5)
 C38A(0.5) H38A(0.5) H38B(0.5) H38C(0.5) C38(0.5) H38D(0.5) H38E(0.5) H38F(0.5)
 Cl15(0.5) C60(0.5) H60A(0.5) H60B(0.5) Cl16(0.5) Cl14(0.5) C59(0.5) H59A(0.5)
 H59B(0.5) Cl13(0.5)
6.a Free rotating group:
 O7(H7A,H7B)
6.b Secondary CH2 refined with riding coordinates:
 C16(H16A,H16B), C18(H18A,H18B), C56(H56A,H56B), C54(H54A,H54B), C36(H36A,
 H36B), C58(H58A,H58B), C37A(H37A,H37B), C37(H37C,H37D), C60(H60A,H60B),
 C59(H59A,H59B)
6.c Aromatic/amide H refined with riding coordinates:
 C11(H11), C26(H26), C7(H7), C5(H5), C34(H34), C23(H23), C53(H53), C15(H15),
 C6(H6), C4(H4), C14(H14), C12(H12), C52(H52), C45(H45), C42(H42), C33(H33),
 C25(H25), C50(H50), C24(H24), C43(H43), C49(H49), C44(H44), C31(H31), C30(H30)
6.d Idealised Me refined as rotating group:
 C55(H55A,H55B,H55C), C19(H19A,H19B,H19C), C17(H17A,H17B,H17C), C57(H57A,H57B,
 H57C), C35(H35A,H35B,H35C), C38A(H38A,H38B,H38C), C38(H38D,H38E,H38F)
;
_olex2_submission_special_instructions 'No special instructions were received'
_oxdiff_exptl_absorpt_empirical_details
;
Empirical correction (ABSPACK) includes:
- Absorption correction using spherical harmonics
- Frame scaling
;
_oxdiff_exptl_absorpt_empirical_full_max 1.666
_oxdiff_exptl_absorpt_empirical_full_min 0.513

loop_
_space_group_symop_operation_xyz
'x, y, z'
'-x, -y, -z'

loop_
_atom_site_label
_atom_site_type_symbol
_atom_site_fract_x
_atom_site_fract_y
_atom_site_fract_z
_atom_site_U_iso_or_equiv
_atom_site_adp_type
_atom_site_occupancy
_atom_site_site_symmetry_order
_atom_site_calc_flag
_atom_site_refinement_flags_posn
_atom_site_refinement_flags_adp
_atom_site_refinement_flags_occupancy
_atom_site_disorder_assembly
_atom_site_disorder_group
In1 In 0.44702(2) 0.73180(2) 0.66777(2) 0.03055(10) Uani 1 1 d . . . . .
Cl1 Cl 0.59198(15) 0.92356(11) 0.98875(10) 0.0702(4) Uani 1 1 d . . . . .
Cl2 Cl 0.73087(13) 0.82924(14) 1.04063(9) 0.0740(4) Uani 1 1 d . . . . .
O8 O 0.7021(2) 0.5993(2) 0.6327(2) 0.0369(5) Uani 1 1 d . . . . .
O3 O 0.2753(2) 0.5934(2) 0.59257(18) 0.0345(5) Uani 1 1 d . . . . .
O1 O 0.5058(2) 0.6903(2) 0.58351(18) 0.0346(5) Uani 1 1 d . . . . .
O2 O 0.5705(2) 0.6940(2) 0.76625(18) 0.0358(5) Uani 1 1 d . . . . .
O6 O 0.5833(2) 0.8951(2) 0.75919(19) 0.0373(6) Uani 1 1 d . . . . .
O4 O 0.3791(2) 0.7110(2) 0.76924(18) 0.0361(5) Uani 1 1 d . . . . .
O5 O 0.4018(2) 0.8271(2) 0.58725(19) 0.0353(5) Uani 1 1 d . . . . .
O10 O 0.5338(2) 1.1109(2) 0.6326(2) 0.0397(6) Uani 1 1 d . . . . .
O9 O 0.0525(2) 0.4487(2) 0.6623(2) 0.0399(6) Uani 1 1 d . . . . .
N1 N 0.5442(3) 0.6040(3) 0.2045(3) 0.0442(8) Uani 1 1 d . . . . .
C10 C 0.6029(3) 0.6204(3) 0.4859(3) 0.0338(7) Uani 1 1 d . . . . .
N3 N 0.0906(3) 0.9299(3) 0.2312(3) 0.0506(9) Uani 1 1 d . . . . .
C11 C 0.5253(4) 0.6439(3) 0.4221(3) 0.0380(8) Uani 1 1 d . . . . .
H11 H 0.485120 0.664659 0.442609 0.046 Uiso 1 1 calc R U . . .
C39 C 0.4726(3) 0.9300(3) 0.6288(3) 0.0334(7) Uani 1 1 d . . . . .
C1 C 0.5804(3) 0.6619(3) 0.6277(3) 0.0321(7) Uani 1 1 d . . . . .
C9 C 0.6258(3) 0.6285(3) 0.5836(3) 0.0331(7) Uani 1 1 d . . . . .
C40 C 0.5686(3) 0.9636(3) 0.7209(3) 0.0345(7) Uani 1 1 d . . . . .
C2 C 0.6136(3) 0.6655(3) 0.7254(3) 0.0325(7) Uani 1 1 d . . . . .
C28 C 0.1057(3) 0.4753(3) 0.6070(3) 0.0349(7) Uani 1 1 d . . . . .
C29 C 0.0323(3) 0.4006(3) 0.5140(3) 0.0377(8) Uani 1 1 d . . . . .
C8 C 0.7375(3) 0.6038(3) 0.7255(3) 0.0367(8) Uani 1 1 d . . . . .
C27 C 0.1064(4) 0.5064(3) 0.7525(3) 0.0381(8) Uani 1 1 d . . . . .
C22 C 0.2181(4) 0.5967(3) 0.7930(3) 0.0372(8) Uani 1 1 d . . . . .
C48 C 0.3641(3) 0.9861(3) 0.4955(3) 0.0379(8) Uani 1 1 d . . . . .
C21 C 0.2767(3) 0.6289(3) 0.7364(3) 0.0337(7) Uani 1 1 d . . . . .
C46 C 0.6256(4) 1.1454(3) 0.7204(3) 0.0393(8) Uani 1 1 d . . . . .
C3 C 0.6983(3) 0.6385(3) 0.7761(3) 0.0358(7) Uani 1 1 d . . . . .
C26 C 0.0440(4) 0.4698(4) 0.8032(3) 0.0453(9) Uani 1 1 d . . . . .
H26 H -0.033504 0.409481 0.774114 0.054 Uiso 1 1 calc R U . . .
C7 C 0.8153(4) 0.5722(3) 0.7686(3) 0.0437(9) Uani 1 1 d . . . . .
H7 H 0.839699 0.546369 0.733330 0.052 Uiso 1 1 calc R U . . .
C5 C 0.8207(4) 0.6165(4) 0.9167(3) 0.0467(9) Uani 1 1 d . . . . .
H5 H 0.851320 0.622349 0.982539 0.056 Uiso 1 1 calc R U . . .
C34 C 0.0666(4) 0.4116(3) 0.4440(3) 0.0414(8) Uani 1 1 d . . . . .
H34 H 0.140397 0.470963 0.456730 0.050 Uiso 1 1 calc R U . . .
C41 C 0.6456(3) 1.0752(3) 0.7682(3) 0.0382(8) Uani 1 1 d . . . . .
C23 C 0.2701(4) 0.6512(4) 0.8879(3) 0.0430(9) Uani 1 1 d . . . . .
H23 H 0.346175 0.713611 0.916718 0.052 Uiso 1 1 calc R U . . .
C20 C 0.2185(3) 0.5650(3) 0.6421(3) 0.0335(7) Uani 1 1 d . . . . .
C53 C 0.2764(4) 0.8832(3) 0.4356(3) 0.0411(8) Uani 1 1 d . . . . .
H53 H 0.278799 0.824709 0.455453 0.049 Uiso 1 1 calc R U . . .
C15 C 0.6567(4) 0.5870(3) 0.4510(3) 0.0388(8) Uani 1 1 d . . . . .
H15 H 0.707741 0.568013 0.491851 0.047 Uiso 1 1 calc R U . . .
C47 C 0.4571(3) 1.0053(3) 0.5870(3) 0.0352(7) Uani 1 1 d . . . . .
C6 C 0.8563(4) 0.5796(4) 0.8645(3) 0.0466(9) Uani 1 1 d . . . . .
H6 H 0.909929 0.558860 0.895089 0.056 Uiso 1 1 calc R U . . .
C4 C 0.7411(4) 0.6447(3) 0.8731(3) 0.0422(9) Uani 1 1 d . . . . .
H4 H 0.715138 0.668174 0.908526 0.051 Uiso 1 1 calc R U . . .
C13 C 0.5629(4) 0.6076(3) 0.2957(3) 0.0394(8) Uani 1 1 d . . . . .
C14 C 0.6380(4) 0.5809(3) 0.3596(3) 0.0406(8) Uani 1 1 d . . . . .
H14 H 0.676730 0.558186 0.338939 0.049 Uiso 1 1 calc R U . . .
C12 C 0.5058(4) 0.6377(3) 0.3301(3) 0.0399(8) Uani 1 1 d . . . . .
H12 H 0.452451 0.654237 0.288810 0.048 Uiso 1 1 calc R U . . .
C52 C 0.1873(4) 0.8646(3) 0.3492(3) 0.0439(9) Uani 1 1 d . . . . .
H52 H 0.130117 0.793940 0.310810 0.053 Uiso 1 1 calc R U . . .
C45 C 0.6998(4) 1.2552(3) 0.7601(3) 0.0455(9) Uani 1 1 d . . . . .
H45 H 0.686734 1.302502 0.725983 0.055 Uiso 1 1 calc R U . . .
C51 C 0.1794(4) 0.9486(3) 0.3167(3) 0.0435(9) Uani 1 1 d . . . . .
C42 C 0.7408(4) 1.1162(3) 0.8604(3) 0.0443(9) Uani 1 1 d . . . . .
H42 H 0.755220 1.069437 0.894540 0.053 Uiso 1 1 calc R U . . .
C16 C 0.4657(4) 0.6311(4) 0.1399(3) 0.0485(10) Uani 1 1 d . . . . .
H16A H 0.394576 0.599519 0.147256 0.058 Uiso 1 1 calc R U . . .
H16B H 0.442057 0.599540 0.074263 0.058 Uiso 1 1 calc R U . . .
C33 C -0.0041(4) 0.3384(3) 0.3567(3) 0.0446(9) Uani 1 1 d . . . . .
H33 H 0.022053 0.348182 0.310732 0.053 Uiso 1 1 calc R U . . .
C25 C 0.0988(4) 0.5241(4) 0.8966(3) 0.0486(10) Uani 1 1 d . . . . .
H25 H 0.058914 0.499611 0.932707 0.058 Uiso 1 1 calc R U . . .
C18 C 0.6177(4) 0.5920(4) 0.1725(3) 0.0498(10) Uani 1 1 d . . . . .
H18A H 0.694002 0.616306 0.227840 0.060 Uiso 1 1 calc R U . . .
H18B H 0.631890 0.637370 0.129631 0.060 Uiso 1 1 calc R U . . .
C50 C 0.2697(4) 1.0525(3) 0.3759(3) 0.0459(9) Uani 1 1 d . . . . .
H50 H 0.268941 1.111378 0.355630 0.055 Uiso 1 1 calc R U . . .
C24 C 0.2111(4) 0.6141(4) 0.9390(3) 0.0490(10) Uani 1 1 d . . . . .
H24 H 0.247136 0.650102 1.003500 0.059 Uiso 1 1 calc R U . . .
C43 C 0.8125(4) 1.2236(4) 0.9006(3) 0.0496(10) Uani 1 1 d . . . . .
H43 H 0.876002 1.250974 0.962800 0.059 Uiso 1 1 calc R U . . .
C49 C 0.3581(4) 1.0698(3) 0.4618(3) 0.0428(9) Uani 1 1 d . . . . .
H49 H 0.416946 1.140449 0.499603 0.051 Uiso 1 1 calc R U . . .
C44 C 0.7927(4) 1.2931(3) 0.8506(3) 0.0466(10) Uani 1 1 d . . . . .
H44 H 0.843585 1.367248 0.878956 0.056 Uiso 1 1 calc R U . . .
N2 N -0.1836(4) 0.1772(4) 0.2470(3) 0.0840(19) Uani 1 1 d . . . . .
C31 C -0.1497(4) 0.2411(4) 0.4041(4) 0.0598(13) Uani 1 1 d . . . . .
H31 H -0.224732 0.183498 0.390695 0.072 Uiso 1 1 calc R U . . .
C30 C -0.0786(4) 0.3140(4) 0.4907(3) 0.0512(11) Uani 1 1 d . . . . .
H30 H -0.105468 0.305406 0.536090 0.061 Uiso 1 1 calc R U . . .
C32 C -0.1136(4) 0.2502(4) 0.3347(3) 0.0529(11) Uani 1 1 d . . . . .
C56 C 0.0018(4) 0.8219(4) 0.1697(3) 0.0507(10) Uani 1 1 d . . . . .
H56A H 0.040499 0.783707 0.170269 0.061 Uiso 1 1 calc R U . . .
H56B H -0.036098 0.825479 0.104165 0.061 Uiso 1 1 calc R U . . .
C55 C 0.1301(5) 1.0621(5) 0.1391(4) 0.0659(15) Uani 1 1 d . . . . .
H55A H 0.104400 1.005558 0.087203 0.099 Uiso 1 1 calc R U . . .
H55B H 0.215165 1.100786 0.177558 0.099 Uiso 1 1 calc R U . . .
H55C H 0.107437 1.110821 0.113044 0.099 Uiso 1 1 calc R U . . .
C19 C 0.5625(5) 0.4792(4) 0.1219(4) 0.0558(12) Uani 1 1 d . . . . .
H19A H 0.489543 0.456389 0.064665 0.084 Uiso 1 1 calc R U . . .
H19B H 0.546133 0.433661 0.163504 0.084 Uiso 1 1 calc R U . . .
H19C H 0.616002 0.473950 0.104582 0.084 Uiso 1 1 calc R U . . .
C17 C 0.5188(5) 0.7495(4) 0.1554(4) 0.0615(13) Uani 1 1 d . . . . .
H17A H 0.464279 0.762630 0.106346 0.092 Uiso 1 1 calc R U . . .
H17B H 0.591971 0.782123 0.152086 0.092 Uiso 1 1 calc R U . . .
H17C H 0.534559 0.780279 0.217690 0.092 Uiso 1 1 calc R U . . .
C54 C 0.0732(4) 1.0139(4) 0.2003(4) 0.0582(12) Uani 1 1 d . . . . .
H54A H 0.106292 1.070170 0.256475 0.070 Uiso 1 1 calc R U . . .
H54B H -0.011500 0.984582 0.163958 0.070 Uiso 1 1 calc R U . . .
C36 C -0.1501(5) 0.1906(4) 0.1732(4) 0.0585(12) Uani 1 1 d . . . . .
H36A H -0.108023 0.266785 0.176210 0.070 Uiso 1 1 calc R U . . .
H36B H -0.221437 0.153118 0.111073 0.070 Uiso 1 1 calc R U . . .
C57 C -0.0917(5) 0.7593(5) 0.1987(4) 0.0633(13) Uani 1 1 d . . . . .
H57A H -0.149271 0.688893 0.153913 0.095 Uiso 1 1 calc R U . . .
H57B H -0.130398 0.796617 0.198604 0.095 Uiso 1 1 calc R U . . .
H57C H -0.055542 0.751988 0.262290 0.095 Uiso 1 1 calc R U . . .
C58 C 0.6196(5) 0.8342(4) 0.9491(3) 0.0572(12) Uani 1 1 d . . . . .
H58A H 0.547355 0.762612 0.920926 0.069 Uiso 1 1 calc R U . . .
H58B H 0.641852 0.855708 0.899230 0.069 Uiso 1 1 calc R U . . .
C35 C -0.0745(7) 0.1498(5) 0.1805(5) 0.0832(19) Uani 1 1 d . . . . .
H35A H -0.057094 0.158534 0.127551 0.125 Uiso 1 1 calc R U . . .
H35B H -0.115106 0.074545 0.178491 0.125 Uiso 1 1 calc R U . . .
H35C H -0.001495 0.189486 0.240228 0.125 Uiso 1 1 calc R U . . .
O7 O 0.2631(8) 0.6371(6) 0.4067(4) 0.141(3) Uani 1 1 d G . . . .
H7A H 0.242547 0.624899 0.450763 0.211 Uiso 1 1 d G U . . .
H7B H 0.311828 0.705340 0.423456 0.211 Uiso 1 1 d G U . . .
C37A C -0.2697(10) 0.0611(8) 0.2369(7) 0.053(2) Uani 0.5 1 d . . P A 1
H37A H -0.266458 0.012415 0.197597 0.063 Uiso 0.5 1 calc R U P A 1
H37B H -0.253868 0.046391 0.299367 0.063 Uiso 0.5 1 calc R U P A 1
C37 C -0.3112(9) 0.1024(8) 0.2192(7) 0.051(2) Uani 0.5 1 d . . P A 2
H37C H -0.338305 0.136569 0.247719 0.061 Uiso 0.5 1 calc R U P A 2
H37D H -0.360181 0.079095 0.149676 0.061 Uiso 0.5 1 calc R U P A 2
C38A C -0.3855(12) 0.0513(9) 0.1889(10) 0.065(3) Uani 0.5 1 d . . P A 1
H38A H -0.392650 0.078801 0.133242 0.097 Uiso 0.5 1 calc R U P A 1
H38B H -0.390862 0.092157 0.232922 0.097 Uiso 0.5 1 calc R U P A 1
H38C H -0.448592 -0.023294 0.169293 0.097 Uiso 0.5 1 calc R U P A 1
C38 C -0.3150(14) 0.0111(9) 0.2577(11) 0.078(4) Uani 0.5 1 d . . P A 2
H38D H -0.281989 -0.017782 0.232369 0.117 Uiso 0.5 1 calc R U P A 2
H38E H -0.396058 -0.044058 0.239176 0.117 Uiso 0.5 1 calc R U P A 2
H38F H -0.269373 0.035384 0.326846 0.117 Uiso 0.5 1 calc R U P A 2
Cl15 Cl -0.0886(7) 0.8538(6) 0.5777(5) 0.1438(13) Uani 0.5 1 d D U P B 1
C60 C -0.1650(18) 0.8752(19) 0.4736(10) 0.1438(13) Uani 0.5 1 d D . P B 1
H60A H -0.147256 0.948093 0.488292 0.173 Uiso 0.5 1 calc R U P B 1
H60B H -0.249451 0.825910 0.451308 0.173 Uiso 0.5 1 calc R U P B 1
Cl16 Cl -0.1363(7) 0.8597(7) 0.3804(6) 0.1438(13) Uani 0.5 1 d D . P B 1
Cl14 Cl -0.0646(7) 0.8470(6) 0.5424(6) 0.1438(13) Uani 0.5 1 d D . P C 2
C59 C -0.0725(18) 0.8436(19) 0.4322(10) 0.1438(13) Uani 0.5 1 d D . P C 2
H59A H -0.094256 0.772659 0.403319 0.173 Uiso 0.5 1 calc R U P C 2
H59B H 0.005379 0.896090 0.439470 0.173 Uiso 0.5 1 calc R U P C 2
Cl13 Cl -0.1760(7) 0.8716(7) 0.3549(6) 0.1438(13) Uani 0.5 1 d D . P C 2

loop_
_atom_site_aniso_label
_atom_site_aniso_U_11
_atom_site_aniso_U_22
_atom_site_aniso_U_33
_atom_site_aniso_U_23
_atom_site_aniso_U_13
_atom_site_aniso_U_12
In1 0.03468(15) 0.02953(14) 0.02760(14) 0.00566(9) 0.01489(11) 0.01744(11)
Cl1 0.0896(10) 0.0566(7) 0.0548(7) 0.0064(5) 0.0281(7) 0.0383(7)
Cl2 0.0630(8) 0.0986(11) 0.0462(6) 0.0132(6) 0.0137(6) 0.0442(8)
O8 0.0382(13) 0.0405(14) 0.0402(14) 0.0135(11) 0.0217(12) 0.0241(12)
O3 0.0359(13) 0.0349(13) 0.0303(12) 0.0050(10) 0.0161(10) 0.0174(11)
O1 0.0433(14) 0.0393(13) 0.0309(12) 0.0090(10) 0.0193(11) 0.0275(12)
O2 0.0403(14) 0.0389(13) 0.0301(12) 0.0079(10) 0.0152(11) 0.0240(12)
O6 0.0405(14) 0.0301(12) 0.0339(13) 0.0040(10) 0.0141(11) 0.0172(11)
O4 0.0367(13) 0.0382(13) 0.0306(12) 0.0045(10) 0.0176(11) 0.0172(11)
O5 0.0376(13) 0.0289(12) 0.0351(13) 0.0092(10) 0.0139(11) 0.0178(11)
O10 0.0416(14) 0.0306(13) 0.0467(15) 0.0094(11) 0.0211(13) 0.0194(12)
O9 0.0391(14) 0.0412(14) 0.0370(14) 0.0084(11) 0.0207(12) 0.0180(12)
N1 0.051(2) 0.056(2) 0.0388(18) 0.0146(15) 0.0273(16) 0.0325(18)
C10 0.0391(18) 0.0288(16) 0.0363(18) 0.0081(13) 0.0219(15) 0.0170(15)
N3 0.045(2) 0.045(2) 0.053(2) 0.0172(17) 0.0157(17) 0.0242(17)
C11 0.042(2) 0.0389(19) 0.0377(19) 0.0083(15) 0.0209(16) 0.0236(17)
C39 0.0383(18) 0.0286(16) 0.0368(18) 0.0087(14) 0.0222(15) 0.0169(15)
C1 0.0345(17) 0.0284(16) 0.0317(17) 0.0071(13) 0.0154(14) 0.0160(14)
C9 0.0345(17) 0.0293(16) 0.0370(18) 0.0093(14) 0.0181(15) 0.0172(14)
C40 0.0403(19) 0.0285(16) 0.0365(18) 0.0079(14) 0.0214(16) 0.0173(15)
C2 0.0343(17) 0.0287(16) 0.0351(18) 0.0070(13) 0.0172(15) 0.0168(14)
C28 0.0374(18) 0.0385(18) 0.0331(18) 0.0097(15) 0.0190(15) 0.0215(16)
C29 0.0374(19) 0.0365(18) 0.0348(19) 0.0065(15) 0.0162(16) 0.0179(16)
C8 0.0348(18) 0.0340(18) 0.041(2) 0.0121(15) 0.0191(16) 0.0174(15)
C27 0.0413(19) 0.044(2) 0.0334(18) 0.0127(15) 0.0195(16) 0.0243(17)
C22 0.0414(19) 0.044(2) 0.0333(18) 0.0125(15) 0.0199(16) 0.0256(17)
C48 0.0386(19) 0.0365(19) 0.044(2) 0.0134(16) 0.0227(17) 0.0217(16)
C21 0.0381(18) 0.0348(17) 0.0321(17) 0.0091(14) 0.0176(15) 0.0215(15)
C46 0.040(2) 0.0318(18) 0.046(2) 0.0057(15) 0.0236(17) 0.0174(16)
C3 0.0343(18) 0.0302(17) 0.0365(19) 0.0081(14) 0.0144(15) 0.0152(15)
C26 0.047(2) 0.051(2) 0.044(2) 0.0175(18) 0.0268(19) 0.026(2)
C7 0.042(2) 0.042(2) 0.053(2) 0.0165(18) 0.0242(19) 0.0249(18)
C5 0.047(2) 0.047(2) 0.040(2) 0.0133(18) 0.0147(18) 0.0256(19)
C34 0.0345(18) 0.043(2) 0.038(2) 0.0056(16) 0.0165(16) 0.0154(16)
C41 0.0383(19) 0.0337(18) 0.039(2) 0.0048(15) 0.0209(16) 0.0155(16)
C23 0.042(2) 0.054(2) 0.0333(19) 0.0079(17) 0.0167(17) 0.0269(19)
C20 0.0384(18) 0.0350(17) 0.0309(17) 0.0093(14) 0.0175(15) 0.0214(15)
C53 0.044(2) 0.0353(19) 0.044(2) 0.0145(16) 0.0215(18) 0.0211(17)
C15 0.044(2) 0.0386(19) 0.044(2) 0.0132(16) 0.0255(18) 0.0246(17)
C47 0.0365(18) 0.0305(17) 0.0406(19) 0.0078(14) 0.0211(16) 0.0174(15)
C6 0.042(2) 0.048(2) 0.052(2) 0.0196(19) 0.0192(19) 0.0273(19)
C4 0.044(2) 0.042(2) 0.038(2) 0.0104(16) 0.0161(17) 0.0244(18)
C13 0.042(2) 0.0371(19) 0.040(2) 0.0072(15) 0.0235(17) 0.0187(16)
C14 0.047(2) 0.045(2) 0.042(2) 0.0112(16) 0.0272(18) 0.0283(18)
C12 0.044(2) 0.043(2) 0.0361(19) 0.0087(16) 0.0200(17) 0.0251(17)
C52 0.043(2) 0.0369(19) 0.046(2) 0.0131(17) 0.0200(18) 0.0192(17)
C45 0.045(2) 0.0331(19) 0.060(3) 0.0076(18) 0.028(2) 0.0195(17)
C51 0.040(2) 0.044(2) 0.050(2) 0.0172(18) 0.0226(18) 0.0233(18)
C42 0.044(2) 0.039(2) 0.041(2) 0.0052(16) 0.0193(18) 0.0177(18)
C16 0.053(2) 0.061(3) 0.035(2) 0.0113(18) 0.0224(19) 0.031(2)
C33 0.040(2) 0.045(2) 0.039(2) 0.0031(17) 0.0196(17) 0.0159(18)
C25 0.052(2) 0.068(3) 0.042(2) 0.022(2) 0.029(2) 0.037(2)
C18 0.056(3) 0.064(3) 0.044(2) 0.019(2) 0.034(2) 0.034(2)
C50 0.048(2) 0.039(2) 0.054(2) 0.0166(18) 0.022(2) 0.0276(19)
C24 0.053(2) 0.067(3) 0.034(2) 0.0132(19) 0.0226(19) 0.035(2)
C43 0.044(2) 0.045(2) 0.044(2) -0.0018(18) 0.0178(19) 0.0164(19)
C49 0.045(2) 0.0350(19) 0.052(2) 0.0137(17) 0.0233(19) 0.0239(17)
C44 0.046(2) 0.0340(19) 0.054(2) 0.0010(17) 0.029(2) 0.0140(17)
N2 0.062(3) 0.070(3) 0.046(2) -0.016(2) 0.027(2) -0.013(2)
C31 0.044(2) 0.055(3) 0.045(2) 0.001(2) 0.021(2) 0.004(2)
C30 0.042(2) 0.052(2) 0.043(2) 0.0054(19) 0.0225(19) 0.013(2)
C32 0.044(2) 0.050(2) 0.042(2) 0.0002(19) 0.0180(19) 0.012(2)
C56 0.043(2) 0.049(2) 0.049(2) 0.0141(19) 0.0153(19) 0.022(2)
C55 0.054(3) 0.055(3) 0.069(3) 0.026(3) 0.016(3) 0.027(2)
C19 0.077(3) 0.068(3) 0.051(3) 0.026(2) 0.041(3) 0.049(3)
C17 0.067(3) 0.065(3) 0.058(3) 0.028(2) 0.032(3) 0.037(3)
C54 0.043(2) 0.053(3) 0.067(3) 0.020(2) 0.013(2) 0.029(2)
C36 0.052(3) 0.055(3) 0.042(2) 0.000(2) 0.017(2) 0.016(2)
C57 0.048(3) 0.061(3) 0.074(3) 0.023(3) 0.029(3) 0.024(2)
C58 0.066(3) 0.057(3) 0.033(2) 0.0023(19) 0.012(2) 0.032(2)
C35 0.090(5) 0.059(3) 0.082(4) 0.004(3) 0.025(4) 0.041(3)
O7 0.154(7) 0.130(6) 0.064(3) 0.019(3) 0.047(4) 0.031(5)
C37A 0.060(6) 0.033(4) 0.045(5) 0.000(4) 0.022(4) 0.015(5)
C37 0.038(5) 0.043(5) 0.055(5) -0.006(4) 0.014(4) 0.018(5)
C38A 0.065(7) 0.042(5) 0.087(8) 0.001(5) 0.049(7) 0.020(6)
C38 0.094(9) 0.041(6) 0.101(10) 0.005(6) 0.063(9) 0.026(6)
Cl15 0.120(3) 0.1250(19) 0.123(4) 0.0291(18) 0.040(2) 0.0393(18)
C60 0.120(3) 0.1250(19) 0.123(4) 0.0291(18) 0.040(2) 0.0393(18)
Cl16 0.120(3) 0.1250(19) 0.123(4) 0.0291(18) 0.040(2) 0.0393(18)
Cl14 0.120(3) 0.1250(19) 0.123(4) 0.0291(18) 0.040(2) 0.0393(18)
C59 0.120(3) 0.1250(19) 0.123(4) 0.0291(18) 0.040(2) 0.0393(18)
Cl13 0.120(3) 0.1250(19) 0.123(4) 0.0291(18) 0.040(2) 0.0393(18)

loop_
_atom_type_symbol
_atom_type_description
_atom_type_scat_dispersion_real
_atom_type_scat_dispersion_imag
_atom_type_scat_source
C C 0.0181 0.0091 'International Tables Vol C Tables 4.2.6.8 and 6.1.1.4'
H H 0.0000 0.0000 'International Tables Vol C Tables 4.2.6.8 and 6.1.1.4'
Cl Cl 0.3639 0.7018 'International Tables Vol C Tables 4.2.6.8 and 6.1.1.4'
In In 0.0822 5.0449 'International Tables Vol C Tables 4.2.6.8 and 6.1.1.4'
N N 0.0311 0.0180 'International Tables Vol C Tables 4.2.6.8 and 6.1.1.4'
O O 0.0492 0.0322 'International Tables Vol C Tables 4.2.6.8 and 6.1.1.4'

loop_
_geom_angle_atom_site_label_1
_geom_angle_atom_site_label_2
_geom_angle_atom_site_label_3
_geom_angle
_geom_angle_site_symmetry_1
_geom_angle_site_symmetry_3
_geom_angle_publ_flag
O3 In1 O2 111.06(10) . . ?
O3 In1 O6 156.54(11) . . ?
O3 In1 O4 76.31(10) . . ?
O1 In1 O3 93.10(10) . . ?
O1 In1 O2 76.74(10) . . ?
O1 In1 O6 108.69(11) . . ?
O1 In1 O4 154.90(11) . . ?
O1 In1 O5 95.50(10) . . ?
O2 In1 O6 83.15(10) . . ?
O4 In1 O2 85.84(10) . . ?
O4 In1 O6 86.63(10) . . ?
O5 In1 O3 93.54(10) . . ?
O5 In1 O2 154.38(11) . . ?
O5 In1 O6 76.23(10) . . ?
O5 In1 O4 107.66(11) . . ?
C8 O8 C9 121.7(3) . . ?
C20 O3 In1 113.8(2) . . ?
C1 O1 In1 114.4(2) . . ?
C2 O2 In1 111.3(2) . . ?
C40 O6 In1 112.0(2) . . ?
C21 O4 In1 112.2(2) . . ?
C39 O5 In1 114.6(2) . . ?
C46 O10 C47 121.3(3) . . ?
C27 O9 C28 121.8(3) . . ?
C13 N1 C16 121.7(4) . . ?
C13 N1 C18 121.6(4) . . ?
C16 N1 C18 115.7(3) . . ?
C11 C10 C9 122.0(3) . . ?
C11 C10 C15 116.8(4) . . ?
C15 C10 C9 121.1(4) . . ?
C51 N3 C56 120.8(4) . . ?
C51 N3 C54 122.2(4) . . ?
C54 N3 C56 116.7(4) . . ?
C12 C11 C10 121.5(4) . . ?
O5 C39 C40 117.6(3) . . ?
O5 C39 C47 123.0(4) . . ?
C47 C39 C40 119.4(3) . . ?
O1 C1 C9 123.1(3) . . ?
O1 C1 C2 117.4(3) . . ?
C9 C1 C2 119.5(3) . . ?
O8 C9 C10 112.3(3) . . ?
O8 C9 C1 120.5(3) . . ?
C1 C9 C10 127.2(3) . . ?
O6 C40 C39 119.6(3) . . ?
O6 C40 C41 121.8(4) . . ?
C39 C40 C41 118.5(3) . . ?
O2 C2 C1 120.1(3) . . ?
O2 C2 C3 121.4(3) . . ?
C1 C2 C3 118.4(3) . . ?
O9 C28 C29 111.9(3) . . ?
O9 C28 C20 120.5(3) . . ?
C20 C28 C29 127.6(3) . . ?
C34 C29 C28 122.8(4) . . ?
C34 C29 C30 117.0(4) . . ?
C30 C29 C28 120.2(4) . . ?
O8 C8 C3 121.9(3) . . ?
O8 C8 C7 117.0(4) . . ?
C7 C8 C3 121.1(4) . . ?
O9 C27 C22 121.6(3) . . ?
O9 C27 C26 116.7(4) . . ?
C22 C27 C26 121.7(4) . . ?
C27 C22 C21 118.4(4) . . ?
C27 C22 C23 118.6(4) . . ?
C23 C22 C21 123.0(4) . . ?
C53 C48 C47 121.9(4) . . ?
C49 C48 C53 116.7(4) . . ?
C49 C48 C47 121.4(4) . . ?
O4 C21 C22 121.5(3) . . ?
O4 C21 C20 119.9(3) . . ?
C20 C21 C22 118.6(3) . . ?
O10 C46 C41 121.7(3) . . ?
O10 C46 C45 116.7(4) . . ?
C41 C46 C45 121.6(4) . . ?
C8 C3 C2 117.9(3) . . ?
C8 C3 C4 119.2(4) . . ?
C4 C3 C2 122.9(4) . . ?
C25 C26 C27 117.9(4) . . ?
C6 C7 C8 118.3(4) . . ?
C4 C5 C6 120.2(4) . . ?
C33 C34 C29 121.6(4) . . ?
C46 C41 C40 118.3(4) . . ?
C46 C41 C42 118.8(4) . . ?
C42 C41 C40 122.9(4) . . ?
C24 C23 C22 120.0(4) . . ?
O3 C20 C28 123.2(3) . . ?
O3 C20 C21 117.7(3) . . ?
C28 C20 C21 119.1(3) . . ?
C52 C53 C48 122.1(4) . . ?
C14 C15 C10 122.1(4) . . ?
O10 C47 C39 120.6(4) . . ?
O10 C47 C48 112.2(3) . . ?
C39 C47 C48 127.1(4) . . ?
C5 C6 C7 121.4(4) . . ?
C5 C4 C3 119.7(4) . . ?
N1 C13 C14 122.8(4) . . ?
N1 C13 C12 121.0(4) . . ?
C14 C13 C12 116.3(4) . . ?
C15 C14 C13 121.5(4) . . ?
C11 C12 C13 121.8(4) . . ?
C53 C52 C51 121.2(4) . . ?
C44 C45 C46 118.2(4) . . ?
N3 C51 C52 121.1(4) . . ?
N3 C51 C50 122.2(4) . . ?
C52 C51 C50 116.6(4) . . ?
C43 C42 C41 119.9(4) . . ?
N1 C16 C17 113.4(4) . . ?
C34 C33 C32 121.1(4) . . ?
C26 C25 C24 121.4(4) . . ?
N1 C18 C19 112.1(4) . . ?
C49 C50 C51 121.4(4) . . ?
C23 C24 C25 120.3(4) . . ?
C42 C43 C44 120.4(4) . . ?
C50 C49 C48 121.9(4) . . ?
C45 C44 C43 121.0(4) . . ?
C32 N2 C36 122.1(4) . . ?
C32 N2 C37A 119.9(6) . . ?
C32 N2 C37 116.8(6) . . ?
C36 N2 C37A 113.1(6) . . ?
C36 N2 C37 118.2(5) . . ?
C30 C31 C32 121.2(4) . . ?
C31 C30 C29 121.8(4) . . ?
C33 C32 C31 117.2(4) . . ?
N2 C32 C33 120.6(4) . . ?
N2 C32 C31 122.1(4) . . ?
N3 C56 C57 113.6(5) . . ?
N3 C54 C55 112.4(5) . . ?
N2 C36 C35 113.2(6) . . ?
Cl2 C58 Cl1 112.1(3) . . ?
C38A C37A N2 102.6(9) . . ?
C38 C37 N2 103.8(9) . . ?
Cl15 C60 Cl16 116.2(11) . . ?
Cl14 C59 Cl13 112.7(11) . . ?

loop_
_geom_bond_atom_site_label_1
_geom_bond_atom_site_label_2
_geom_bond_distance
_geom_bond_site_symmetry_2
_geom_bond_publ_flag
In1 O3 2.134(3) . ?
In1 O1 2.112(2) . ?
In1 O2 2.211(3) . ?
In1 O6 2.213(3) . ?
In1 O4 2.201(3) . ?
In1 O5 2.113(3) . ?
Cl1 C58 1.759(6) . ?
Cl2 C58 1.749(5) . ?
O8 C9 1.369(4) . ?
O8 C8 1.352(5) . ?
O3 C20 1.320(4) . ?
O1 C1 1.323(4) . ?
O2 C2 1.276(5) . ?
O6 C40 1.271(5) . ?
O4 C21 1.272(5) . ?
O5 C39 1.322(4) . ?
O10 C46 1.360(5) . ?
O10 C47 1.368(5) . ?
O9 C28 1.364(5) . ?
O9 C27 1.354(5) . ?
N1 C13 1.373(5) . ?
N1 C16 1.449(6) . ?
N1 C18 1.463(5) . ?
C10 C11 1.399(6) . ?
C10 C9 1.455(5) . ?
C10 C15 1.399(5) . ?
N3 C51 1.365(6) . ?
N3 C56 1.467(6) . ?
N3 C54 1.460(6) . ?
C11 C12 1.379(6) . ?
C39 C40 1.430(5) . ?
C39 C47 1.390(5) . ?
C1 C9 1.386(5) . ?
C1 C2 1.434(5) . ?
C40 C41 1.441(5) . ?
C2 C3 1.447(5) . ?
C28 C29 1.452(5) . ?
C28 C20 1.399(5) . ?
C29 C34 1.397(6) . ?
C29 C30 1.398(6) . ?
C8 C3 1.395(6) . ?
C8 C7 1.394(6) . ?
C27 C22 1.389(6) . ?
C27 C26 1.403(6) . ?
C22 C21 1.443(5) . ?
C22 C23 1.405(6) . ?
C48 C53 1.407(6) . ?
C48 C47 1.451(6) . ?
C48 C49 1.404(5) . ?
C21 C20 1.429(5) . ?
C46 C41 1.390(6) . ?
C46 C45 1.402(6) . ?
C3 C4 1.406(6) . ?
C26 C25 1.378(6) . ?
C7 C6 1.388(6) . ?
C5 C6 1.388(7) . ?
C5 C4 1.379(6) . ?
C34 C33 1.380(6) . ?
C41 C42 1.413(6) . ?
C23 C24 1.375(6) . ?
C53 C52 1.377(6) . ?
C15 C14 1.374(6) . ?
C13 C14 1.407(6) . ?
C13 C12 1.409(6) . ?
C52 C51 1.412(6) . ?
C45 C44 1.387(7) . ?
C51 C50 1.419(6) . ?
C42 C43 1.373(6) . ?
C16 C17 1.517(7) . ?
C33 C32 1.399(6) . ?
C25 C24 1.390(7) . ?
C18 C19 1.503(7) . ?
C50 C49 1.374(6) . ?
C43 C44 1.398(7) . ?
N2 C32 1.384(6) . ?
N2 C36 1.447(7) . ?
N2 C37A 1.534(11) . ?
N2 C37 1.514(11) . ?
C31 C30 1.370(7) . ?
C31 C32 1.407(7) . ?
C56 C57 1.521(7) . ?
C55 C54 1.524(8) . ?
C36 C35 1.492(9) . ?
C37A C38A 1.504(17) . ?
C37 C38 1.499(17) . ?
Cl15 C60 1.739(12) . ?
C60 Cl16 1.758(12) . ?
Cl14 C59 1.725(12) . ?
C59 Cl13 1.784(12) . ?
